data_7118929
loop_
_publ_author_name
'Tang, Yu-Huan'
'Wang, Fei'
'Liu, Jin-Xiu'
'Zhang, Jian'

_publ_section_title
;
 Diverse tetrahedral tetrazolate frameworks with N-rich surface.
;
_journal_issue 32
_journal_name_full 'Chemical communications (Cambridge, England)'
_journal_page_first 5625
_journal_page_last 5628
_journal_paper_doi 10.1039/c6cc00589f
_journal_volume 52
_journal_year 2016
_chemical_formula_moiety 'C4 H6 N8 O0 Zn'
_chemical_formula_sum 'C4 H6 N8 O0 Zn'
_chemical_formula_weight 231.54
_space_group_crystal_system cubic
_space_group_IT_number 217
_space_group_name_Hall 'I -4 2 3'
_space_group_name_H-M_alt 'I -4 3 m'
_symmetry_space_group_name_Hall 'I -4 2 3'
_symmetry_space_group_name_H-M 'I -4 3 m'
_atom_sites_solution_hydrogens geom
_audit_creation_method SHELXL-2014/7
_audit_update_record
;
2016-02-18 deposited with the CCDC.
2016-03-15 downloaded from the CCDC.
;
_cell_angle_alpha 90
_cell_angle_beta 90
_cell_angle_gamma 90
_cell_formula_units_Z 12
_cell_length_a 17.1168(3)
_cell_length_b 17.1168(3)
_cell_length_c 17.1168(3)
_cell_measurement_reflns_used 646
_cell_measurement_temperature 293(2)
_cell_measurement_theta_max 28.1366
_cell_measurement_theta_min 2.3750
_cell_volume 5014.96(15)
_computing_cell_refinement 'CrystalClear (Rigaku Inc., 2008)'
_computing_data_collection 'CrystalClear (Rigaku Inc., 2008)'
_computing_data_reduction 'CrystalClear (Rigaku Inc., 2008)'
_computing_molecular_graphics 'SHELXTL v6.12 (Bruker AXS, 2001)'
_computing_publication_material diamond
_computing_structure_refinement 'SHELXL-2014/7 (Sheldrick, 2014)'
_computing_structure_solution 'SHELXS97 (Sheldrick, 2008)'
_diffrn_ambient_temperature 293(2)
_diffrn_detector_area_resol_mean 16.2083
_diffrn_measured_fraction_theta_full 0.998
_diffrn_measured_fraction_theta_max 0.998
_diffrn_measurement_device_type 'Xcalibur, Eos'
_diffrn_measurement_method '\w scans'
_diffrn_radiation_type MoK\a
_diffrn_radiation_wavelength 0.71073
_diffrn_reflns_av_R_equivalents 0.0335
_diffrn_reflns_av_unetI/netI 0.0365
_diffrn_reflns_Laue_measured_fraction_full 0.998
_diffrn_reflns_Laue_measured_fraction_max 0.998
_diffrn_reflns_limit_h_max 11
_diffrn_reflns_limit_h_min -14
_diffrn_reflns_limit_k_max 6
_diffrn_reflns_limit_k_min -18
_diffrn_reflns_limit_l_max 9
_diffrn_reflns_limit_l_min -20
_diffrn_reflns_number 2095
_diffrn_reflns_point_group_measured_fraction_full 0.914
_diffrn_reflns_point_group_measured_fraction_max 0.914
_diffrn_reflns_theta_full 24.988
_diffrn_reflns_theta_max 24.988
_diffrn_reflns_theta_min 2.380
_exptl_absorpt_coefficient_mu 1.452
_exptl_absorpt_correction_T_max 0.7600
_exptl_absorpt_correction_T_min 0.7600
_exptl_absorpt_correction_type multi-scan
_exptl_absorpt_process_details
;
CrysAlisPro, Agilent Technologies,
Version 1.171.36.20 (release 27-06-2012 CrysAlis171 .NET)
(compiled Jul 11 2012,15:38:31)
Empirical absorption correction using spherical harmonics,
 implemented in SCALE3 ABSPACK scaling algorithm.
;
_exptl_crystal_colour colorless
_exptl_crystal_density_diffrn 0.920
_exptl_crystal_description block
_exptl_crystal_F_000 1392
_exptl_crystal_size_max 0.20
_exptl_crystal_size_mid 0.18
_exptl_crystal_size_min 0.18
_platon_squeeze_details
;
;
_refine_diff_density_max 0.220
_refine_diff_density_min -0.218
_refine_diff_density_rms 0.054
_refine_ls_abs_structure_details
;
 Flack x determined using 226 quotients [(I+)-(I-)]/[(I+)+(I-)]
 (Parsons, Flack and Wagner, Acta Cryst. B69 (2013) 249-259).
;
_refine_ls_abs_structure_Flack 0.03(3)
_refine_ls_extinction_method none
_refine_ls_goodness_of_fit_ref 0.973
_refine_ls_hydrogen_treatment constr
_refine_ls_matrix_type full
_refine_ls_number_parameters 33
_refine_ls_number_reflns 788
_refine_ls_number_restraints 7
_refine_ls_restrained_S_all 0.988
_refine_ls_R_factor_all 0.0454
_refine_ls_R_factor_gt 0.0389
_refine_ls_shift/su_max 0.000
_refine_ls_shift/su_mean 0.000
_refine_ls_structure_factor_coef Fsqd
_refine_ls_weighting_details 'w=1/[\s^2^(Fo^2^)+(0.0659P)^2^] where P=(Fo^2^+2Fc^2^)/3'
_refine_ls_weighting_scheme calc
_refine_ls_wR_factor_gt 0.0952
_refine_ls_wR_factor_ref 0.1016
_reflns_Friedel_coverage 0.652
_reflns_Friedel_fraction_full 0.810
_reflns_Friedel_fraction_max 0.810
_reflns_number_gt 703
_reflns_number_total 788
_reflns_threshold_expression 'I > 2\s(I)'
_cod_data_source_file c6cc00589f2.cif
_cod_data_source_block TTF_4
_cod_depositor_comments 'Adding full bibliography for 7118929--7118932.cif.'
_cod_original_cell_volume 5015.0(3)
_cod_database_code 7118929
_shelx_shelxl_version_number 2014/7
_shelx_space_group_comment
;
The symmetry employed for this shelxl refinement is uniquely defined
by the following loop, which should always be used as a source of
symmetry information in preference to the above space-group names.
They are only intended as comments.
;
_shelx_estimated_absorpt_t_min 0.760
_shelx_estimated_absorpt_t_max 0.760

loop_
_space_group_symop_operation_xyz
'x, y, z'
'-x, -y, z'
'-x, y, -z'
'x, -y, -z'
'z, x, y'
'z, -x, -y'
'-z, -x, y'
'-z, x, -y'
'y, z, x'
'-y, z, -x'
'y, -z, -x'
'-y, -z, x'
'y, x, z'
'-y, -x, z'
'y, -x, -z'
'-y, x, -z'
'x, z, y'
'-x, z, -y'
'-x, -z, y'
'x, -z, -y'
'z, y, x'
'z, -y, -x'
'-z, y, -x'
'-z, -y, x'
'x+1/2, y+1/2, z+1/2'
'-x+1/2, -y+1/2, z+1/2'
'-x+1/2, y+1/2, -z+1/2'
'x+1/2, -y+1/2, -z+1/2'
'z+1/2, x+1/2, y+1/2'
'z+1/2, -x+1/2, -y+1/2'
'-z+1/2, -x+1/2, y+1/2'
'-z+1/2, x+1/2, -y+1/2'
'y+1/2, z+1/2, x+1/2'
'-y+1/2, z+1/2, -x+1/2'
'y+1/2, -z+1/2, -x+1/2'
'-y+1/2, -z+1/2, x+1/2'
'y+1/2, x+1/2, z+1/2'
'-y+1/2, -x+1/2, z+1/2'
'y+1/2, -x+1/2, -z+1/2'
'-y+1/2, x+1/2, -z+1/2'
'x+1/2, z+1/2, y+1/2'
'-x+1/2, z+1/2, -y+1/2'
'-x+1/2, -z+1/2, y+1/2'
'x+1/2, -z+1/2, -y+1/2'
'z+1/2, y+1/2, x+1/2'
'z+1/2, -y+1/2, -x+1/2'
'-z+1/2, y+1/2, -x+1/2'
'-z+1/2, -y+1/2, x+1/2'

loop_
_atom_site_label
_atom_site_type_symbol
_atom_site_fract_x
_atom_site_fract_y
_atom_site_fract_z
_atom_site_U_iso_or_equiv
_atom_site_adp_type
_atom_site_occupancy
_atom_site_site_symmetry_order
_atom_site_calc_flag
_atom_site_refinement_flags_posn
_atom_site_refinement_flags_adp
_atom_site_refinement_flags_occupancy
Zn1 Zn 1.0000 0.5000 0.2500 0.0456(4) Uani 1 4 d S T P
N1 N 1.0154(3) 0.4071(3) 0.3176(2) 0.0519(14) Uani 1 1 d . . .
N2 N 1.0820(4) 0.3653(4) 0.3130(4) 0.113(3) Uani 1 1 d . . .
C1 C 0.9785(4) 0.3759(4) 0.3759(4) 0.060(2) Uani 1 2 d S TU P
C2 C 0.8981(8) 0.4006(8) 0.4006(8) 0.125(5) Uani 1 2 d S TU P
H2A H 0.8819 0.3701 0.4448 0.187 Uiso 0.5 1 calc R U P
H2B H 0.8986 0.4549 0.4145 0.187 Uiso 0.5 1 calc R U P
H2C H 0.8622 0.3925 0.3582 0.187 Uiso 0.5 1 calc R U P

loop_
_atom_site_aniso_label
_atom_site_aniso_U_11
_atom_site_aniso_U_22
_atom_site_aniso_U_33
_atom_site_aniso_U_23
_atom_site_aniso_U_13
_atom_site_aniso_U_12
Zn1 0.0492(5) 0.0492(5) 0.0386(6) 0.000 0.000 0.000
N1 0.048(4) 0.057(2) 0.051(2) 0.0100(19) 0.007(2) 0.003(2)
N2 0.109(5) 0.112(6) 0.118(5) 0.057(4) 0.055(4) 0.049(4)
C1 0.042(6) 0.069(3) 0.069(3) 0.010(5) 0.003(2) 0.003(2)
C2 0.095(8) 0.140(7) 0.140(7) 0.073(9) 0.048(6) 0.048(6)

loop_
_atom_type_symbol
_atom_type_description
_atom_type_scat_dispersion_real
_atom_type_scat_dispersion_imag
_atom_type_scat_source
C C 0.0033 0.0016 'International Tables Vol C Tables 4.2.6.8 and 6.1.1.4'
H H 0.0000 0.0000 'International Tables Vol C Tables 4.2.6.8 and 6.1.1.4'
N N 0.0061 0.0033 'International Tables Vol C Tables 4.2.6.8 and 6.1.1.4'
O O 0.0106 0.0060 'International Tables Vol C Tables 4.2.6.8 and 6.1.1.4'
Zn Zn 0.2839 1.4301 'International Tables Vol C Tables 4.2.6.8 and 6.1.1.4'

loop_
_geom_angle_atom_site_label_1
_geom_angle_atom_site_label_2
_geom_angle_atom_site_label_3
_geom_angle
_geom_angle_site_symmetry_1
_geom_angle_site_symmetry_3
N1 Zn1 N1 109.87(13) . 39_565
N1 Zn1 N1 108.7(3) . 2_765
N1 Zn1 N1 109.87(13) 39_565 2_765
N1 Zn1 N1 109.87(13) . 40_645
N1 Zn1 N1 108.7(3) 39_565 40_645
N1 Zn1 N1 109.87(13) 2_765 40_645
C1 N1 N2 103.7(5) . .
C1 N1 Zn1 135.6(4) . .
N2 N1 Zn1 120.3(4) . .
N2 N2 N1 109.5(3) 17 .
N1 C1 N1 113.5(7) . 17
N1 C1 C2 123.2(3) . .
N1 C1 C2 123.2(3) 17 .
C1 C2 H2A 109.5 . .
C1 C2 H2B 109.5 . .
H2A C2 H2B 109.5 . .
C1 C2 H2C 109.5 . .
H2A C2 H2C 109.5 . .
H2B C2 H2C 109.5 . .

loop_
_geom_bond_atom_site_label_1
_geom_bond_atom_site_label_2
_geom_bond_distance
_geom_bond_site_symmetry_2
Zn1 N1 1.983(4) .
Zn1 N1 1.983(4) 39_565
Zn1 N1 1.983(4) 2_765
Zn1 N1 1.983(4) 40_645
N1 C1 1.297(5) .
N1 N2 1.349(8) .
N2 N2 1.266(11) 17
C1 N1 1.297(5) 17
C1 C2 1.501(13) .
C2 H2A 0.9600 .
C2 H2B 0.9600 .
C2 H2C 0.9600 .

loop_
_platon_squeeze_void_nr
_platon_squeeze_void_average_x
_platon_squeeze_void_average_y
_platon_squeeze_void_average_z
_platon_squeeze_void_volume
_platon_squeeze_void_count_electrons
1 -0.010 -0.005 -0.002 2673.4 185.6
2 0.000 0.000 0.500 7.4 0.9
3 0.000 0.500 0.000 7.4 0.9
4 0.000 0.500 0.500 7.4 0.9
5 0.500 0.000 0.000 7.4 0.9
6 0.500 0.000 0.500 7.4 0.9
7 0.500 0.500 0.000 7.4 0.9
